data_2237284
loop_
_publ_author_name
'de Oliveira, Adriano Bof'
'Beck, Johannes'
'Daniels, J\"org'
'Santos, Jaciara Nascimento'
'Feitosa, B\'arbara Regina Santos'

_publ_section_title
;
 The charge-transfer complex
 1-aminoanthraquinone--7,7',8,8'-tetracyanoquinodimethane (1/1)
;
_journal_coeditor_code BT6884
_journal_issue 2
_journal_name_full 'Acta Crystallographica Section E'
_journal_page_first o301
_journal_paper_doi 10.1107/S1600536813002195
_journal_volume 69
_journal_year 2013
_chemical_formula_iupac 'C12 H4 N4, C14 H9 N O2'
_chemical_formula_moiety 'C12 H4 N4, C14 H9 N O2'
_chemical_formula_sum 'C26 H13 N5 O2'
_chemical_formula_weight 427.41
_chemical_name_common Aminoanthrachinone-Tetracyanchinodimethane
_chemical_name_systematic
'1-Aminoanthraquinone--2-[4-(dicyanomethylidene)cyclohexa-2,5-dien-1-ylidene]propanedinitrile (1/1)'
_space_group_IT_number 14
_symmetry_cell_setting monoclinic
_symmetry_space_group_name_Hall '-P 2ybc'
_symmetry_space_group_name_H-M 'P 1 21/c 1'
_atom_sites_solution_hydrogens geom
_atom_sites_solution_primary direct
_atom_sites_solution_secondary difmap
_audit_creation_method SHELXL-97
_cell_angle_alpha 90.00
_cell_angle_beta 95.8785(15)
_cell_angle_gamma 90.00
_cell_formula_units_Z 4
_cell_length_a 7.4916(2)
_cell_length_b 9.4321(3)
_cell_length_c 28.8093(8)
_cell_measurement_reflns_used 14532
_cell_measurement_temperature 293(2)
_cell_measurement_theta_max 27.485
_cell_measurement_theta_min 2.91
_cell_volume 2025.00(10)
_computing_cell_refinement 'SCALEPACK (Otwinowski & Minor, 1997)'
_computing_data_collection 'COLLECT (Nonius, 1998)'
_computing_data_reduction 'DENZO and SCALEPACK (Otwinowski & Minor, 1997)'
_computing_molecular_graphics 'DIAMOND (Brandenburg, 2006)'
_computing_publication_material 'publCIF (Westrip, 2010)'
_computing_structure_refinement 'SHELXL97 (Sheldrick, 2008)'
_computing_structure_solution 'SHELXS97 (Sheldrick, 2008)'
_diffrn_ambient_temperature 293(2)
_diffrn_detector_area_resol_mean 9
_diffrn_measured_fraction_theta_full 0.998
_diffrn_measured_fraction_theta_max 0.998
_diffrn_measurement_device_type 'Nonius KappaCCD'
_diffrn_measurement_method 'CCD rotation images, thick slices'
_diffrn_radiation_monochromator graphite
_diffrn_radiation_type MoK\a
_diffrn_radiation_wavelength 0.71073
_diffrn_reflns_av_R_equivalents 0.1470
_diffrn_reflns_av_sigmaI/netI 0.0919
_diffrn_reflns_limit_h_max 9
_diffrn_reflns_limit_h_min -9
_diffrn_reflns_limit_k_max 11
_diffrn_reflns_limit_k_min -11
_diffrn_reflns_limit_l_max 35
_diffrn_reflns_limit_l_min -32
_diffrn_reflns_number 19055
_diffrn_reflns_theta_full 26.00
_diffrn_reflns_theta_max 26.00
_diffrn_reflns_theta_min 2.95
_diffrn_standards_number 19055
_exptl_absorpt_coefficient_mu 0.093
_exptl_absorpt_correction_T_max 0.9963
_exptl_absorpt_correction_T_min 0.9736
_exptl_absorpt_correction_type analytical
_exptl_absorpt_process_details '(Alcock, 1970)'
_exptl_crystal_colour 'dark brown'
_exptl_crystal_density_diffrn 1.402
_exptl_crystal_density_method 'not measured'
_exptl_crystal_description needle
_exptl_crystal_F_000 880
_exptl_crystal_size_max 0.29
_exptl_crystal_size_mid 0.05
_exptl_crystal_size_min 0.04
_refine_diff_density_max 0.155
_refine_diff_density_min -0.163
_refine_ls_extinction_method none
_refine_ls_goodness_of_fit_ref 1.007
_refine_ls_hydrogen_treatment refall
_refine_ls_matrix_type full
_refine_ls_number_parameters 350
_refine_ls_number_reflns 3972
_refine_ls_number_restraints 0
_refine_ls_restrained_S_all 1.007
_refine_ls_R_factor_all 0.1063
_refine_ls_R_factor_gt 0.0519
_refine_ls_shift/su_max 0.000
_refine_ls_shift/su_mean 0.000
_refine_ls_structure_factor_coef Fsqd
_refine_ls_weighting_details 'calc w=1/[\s^2^(Fo^2^)+(0.0558P)^2^+0.1436P] where P=(Fo^2^+2Fc^2^)/3'
_refine_ls_weighting_scheme calc
_refine_ls_wR_factor_gt 0.1094
_refine_ls_wR_factor_ref 0.1351
_reflns_number_gt 2324
_reflns_number_total 3972
_reflns_threshold_expression I>2sigma(I)
_cod_data_source_file bt6884.cif
_cod_data_source_block I
_cod_original_sg_symbol_H-M 'P 21/c'
_cod_database_code 2237284
_cod_database_fobs_code 2237284

loop_
_symmetry_equiv_pos_as_xyz
'x, y, z'
'-x, y+1/2, -z+1/2'
'-x, -y, -z'
'x, -y-1/2, z-1/2'

loop_
_atom_site_type_symbol
_atom_site_label
_atom_site_fract_x
_atom_site_fract_y
_atom_site_fract_z
_atom_site_U_iso_or_equiv
_atom_site_adp_type
_atom_site_calc_flag
_atom_site_occupancy
_atom_site_symmetry_multiplicity
N N1 0.6301(3) 0.2662(3) 0.00915(7) 0.0621(6) Uani d 1 1
H HN1 0.586(3) 0.358(3) 0.0048(9) 0.086(9) Uiso d 1 1
H HN2 0.625(3) 0.195(3) -0.0176(11) 0.110(10) Uiso d 1 1
N N2 0.0775(3) 0.2756(2) -0.02511(7) 0.0705(6) Uani d 1 1
N N3 0.3548(3) -0.0224(2) 0.06905(7) 0.0707(6) Uani d 1 1
N N4 0.4265(3) 0.6007(2) 0.28057(7) 0.0688(6) Uani d 1 1
N N5 0.1954(3) 0.9047(2) 0.17933(8) 0.0739(6) Uani d 1 1
O O1 0.9414(2) 0.33407(19) 0.20941(6) 0.0763(5) Uani d 1 1
O O2 0.58619(19) 0.51563(15) 0.04905(5) 0.0586(4) Uani d 1 1
C C1 0.7206(2) 0.2324(2) 0.05065(7) 0.0438(5) Uani d 1 1
C C2 0.7953(3) 0.0950(2) 0.05632(8) 0.0513(6) Uani d 1 1
H H2 0.776(3) 0.028(2) 0.0292(8) 0.070(7) Uiso d 1 1
C C3 0.8834(3) 0.0533(3) 0.09792(8) 0.0525(6) Uani d 1 1
H H3 0.936(3) -0.040(3) 0.1011(8) 0.066(7) Uiso d 1 1
C C4 0.9037(3) 0.1446(2) 0.13595(8) 0.0485(6) Uani d 1 1
H H4 0.971(3) 0.122(2) 0.1661(9) 0.069(7) Uiso d 1 1
C C5 0.8342(2) 0.2799(2) 0.13162(7) 0.0407(5) Uani d 1 1
C C6 0.7425(2) 0.3273(2) 0.08894(7) 0.0376(5) Uani d 1 1
C C7 0.8617(2) 0.3753(2) 0.17276(7) 0.0473(5) Uani d 1 1
C C8 0.6729(2) 0.4722(2) 0.08494(7) 0.0397(5) Uani d 1 1
C C9 0.7950(2) 0.5229(2) 0.16781(7) 0.0413(5) Uani d 1 1
C C10 0.8227(3) 0.6157(3) 0.20549(8) 0.0524(6) Uani d 1 1
H H10 0.895(2) 0.5807(18) 0.2367(7) 0.039(5) Uiso d 1 1
C C11 0.7634(3) 0.7541(3) 0.20053(9) 0.0574(6) Uani d 1 1
H H11 0.785(3) 0.822(2) 0.2272(9) 0.072(7) Uiso d 1 1
C C12 0.6755(3) 0.8007(3) 0.15876(9) 0.0536(6) Uani d 1 1
H H12 0.631(3) 0.900(2) 0.1552(7) 0.061(6) Uiso d 1 1
C C13 0.6477(3) 0.7089(2) 0.12139(8) 0.0486(5) Uani d 1 1
H H13 0.591(3) 0.740(2) 0.0917(8) 0.052(6) Uiso d 1 1
C C14 0.7067(2) 0.5693(2) 0.12546(7) 0.0393(5) Uani d 1 1
C C15 0.2500(2) 0.3339(2) 0.09187(7) 0.0412(5) Uani d 1 1
C C16 0.3302(3) 0.3018(2) 0.13811(7) 0.0443(5) Uani d 1 1
C C17 0.3431(3) 0.4023(2) 0.17152(8) 0.0429(5) Uani d 1 1
C C18 0.2788(2) 0.5444(2) 0.16208(7) 0.0402(5) Uani d 1 1
C C19 0.1987(3) 0.5751(2) 0.11561(7) 0.0461(5) Uani d 1 1
C C20 0.1842(3) 0.4753(2) 0.08236(8) 0.0472(5) Uani d 1 1
C C21 0.2352(2) 0.2327(2) 0.05729(7) 0.0450(5) Uani d 1 1
C C22 0.1486(3) 0.2588(2) 0.01153(8) 0.0507(6) Uani d 1 1
C C23 0.3026(3) 0.0910(3) 0.06488(7) 0.0510(6) Uani d 1 1
C C24 0.2928(2) 0.6472(2) 0.19600(7) 0.0420(5) Uani d 1 1
C C25 0.3679(3) 0.6194(2) 0.24281(8) 0.0491(5) Uani d 1 1
C C26 0.2367(3) 0.7900(3) 0.18669(8) 0.0502(5) Uani d 1 1
H H16 0.375(2) 0.208(2) 0.1455(7) 0.053(6) Uiso d 1 1
H H17 0.400(3) 0.380(2) 0.2023(8) 0.055(6) Uiso d 1 1
H H19 0.152(3) 0.668(2) 0.1072(7) 0.059(6) Uiso d 1 1
H H20 0.128(3) 0.496(2) 0.0507(7) 0.054(6) Uiso d 1 1

loop_
_atom_site_aniso_label
_atom_site_aniso_U_11
_atom_site_aniso_U_22
_atom_site_aniso_U_33
_atom_site_aniso_U_12
_atom_site_aniso_U_13
_atom_site_aniso_U_23
N1 0.0828(14) 0.0546(14) 0.0455(12) 0.0161(11) -0.0105(10) -0.0057(11)
N2 0.0853(14) 0.0770(15) 0.0468(12) 0.0103(11) -0.0045(11) 0.0014(11)
N3 0.0914(14) 0.0511(13) 0.0672(14) 0.0174(12) -0.0032(11) -0.0074(11)
N4 0.0893(14) 0.0639(14) 0.0503(13) -0.0007(11) -0.0069(11) -0.0034(10)
N5 0.0883(14) 0.0552(14) 0.0758(16) 0.0161(12) -0.0025(12) -0.0010(12)
O1 0.0967(12) 0.0819(13) 0.0449(10) 0.0278(10) -0.0190(9) 0.0017(9)
O2 0.0776(10) 0.0491(10) 0.0442(9) 0.0158(8) -0.0171(8) 0.0003(7)
C1 0.0457(11) 0.0459(13) 0.0391(12) 0.0034(10) 0.0006(9) 0.0000(10)
C2 0.0595(13) 0.0401(14) 0.0534(14) 0.0049(10) 0.0016(11) -0.0044(12)
C3 0.0567(13) 0.0410(14) 0.0598(16) 0.0089(11) 0.0060(11) 0.0048(12)
C4 0.0493(12) 0.0493(14) 0.0466(13) 0.0059(10) 0.0030(10) 0.0084(11)
C5 0.0384(10) 0.0451(13) 0.0383(12) 0.0035(9) 0.0029(9) 0.0038(10)
C6 0.0379(10) 0.0387(12) 0.0361(11) 0.0022(8) 0.0032(9) 0.0009(9)
C7 0.0444(11) 0.0601(15) 0.0363(12) 0.0043(10) -0.0014(9) 0.0034(11)
C8 0.0396(10) 0.0426(12) 0.0363(11) 0.0019(9) 0.0006(9) 0.0014(10)
C9 0.0365(10) 0.0484(13) 0.0389(12) -0.0020(9) 0.0040(9) -0.0044(10)
C10 0.0470(12) 0.0660(17) 0.0432(13) 0.0014(11) -0.0004(10) -0.0101(12)
C11 0.0544(13) 0.0640(17) 0.0546(15) -0.0077(12) 0.0082(12) -0.0193(14)
C12 0.0574(13) 0.0459(15) 0.0588(16) -0.0040(11) 0.0119(12) -0.0095(12)
C13 0.0533(12) 0.0455(14) 0.0469(14) 0.0005(10) 0.0042(11) 0.0012(11)
C14 0.0372(10) 0.0422(13) 0.0386(11) -0.0023(9) 0.0039(9) -0.0011(9)
C15 0.0412(10) 0.0406(12) 0.0415(12) 0.0033(9) 0.0024(9) 0.0020(10)
C16 0.0485(12) 0.0387(13) 0.0447(13) 0.0048(10) 0.0000(10) 0.0025(11)
C17 0.0456(11) 0.0413(13) 0.0406(12) 0.0030(9) -0.0011(10) 0.0041(11)
C18 0.0390(10) 0.0396(12) 0.0422(12) 0.0006(9) 0.0054(9) 0.0006(10)
C19 0.0511(12) 0.0402(13) 0.0460(13) 0.0069(10) 0.0005(10) 0.0047(11)
C20 0.0520(12) 0.0484(14) 0.0394(12) 0.0052(10) -0.0047(10) 0.0020(11)
C21 0.0460(11) 0.0444(13) 0.0439(12) 0.0036(10) 0.0013(9) -0.0019(10)
C22 0.0588(13) 0.0481(14) 0.0454(14) 0.0050(11) 0.0059(11) -0.0020(11)
C23 0.0585(13) 0.0515(15) 0.0417(12) 0.0050(11) -0.0016(10) -0.0072(11)
C24 0.0418(11) 0.0397(12) 0.0441(12) 0.0028(9) 0.0021(9) 0.0011(10)
C25 0.0563(13) 0.0400(13) 0.0504(14) -0.0011(10) 0.0028(11) -0.0045(11)
C26 0.0533(12) 0.0491(15) 0.0473(13) 0.0052(11) 0.0013(10) -0.0023(11)

loop_
_atom_type_symbol
_atom_type_description
_atom_type_scat_dispersion_real
_atom_type_scat_dispersion_imag
_atom_type_scat_source
C C 0.0033 0.0016 'International Tables Vol C Tables 4.2.6.8 and 6.1.1.4'
N N 0.0061 0.0033 'International Tables Vol C Tables 4.2.6.8 and 6.1.1.4'
O O 0.0106 0.0060 'International Tables Vol C Tables 4.2.6.8 and 6.1.1.4'
H H 0.0000 0.0000 'International Tables Vol C Tables 4.2.6.8 and 6.1.1.4'

loop_
_geom_angle_atom_site_label_1
_geom_angle_atom_site_label_2
_geom_angle_atom_site_label_3
_geom_angle_site_symmetry_1
_geom_angle
C1 N1 HN1 . 118.7(17)
C1 N1 HN2 . 119.4(17)
HN1 N1 HN2 . 121(2)
N1 C1 C2 . 118.4(2)
N1 C1 C6 . 123.2(2)
C2 C1 C6 . 118.42(19)
C3 C2 C1 . 121.0(2)
C3 C2 H2 . 121.3(13)
C1 C2 H2 . 117.6(13)
C2 C3 C4 . 121.2(2)
C2 C3 H3 . 120.2(13)
C4 C3 H3 . 118.6(13)
C5 C4 C3 . 119.5(2)
C5 C4 H4 . 115.9(13)
C3 C4 H4 . 124.6(13)
C4 C5 C6 . 120.99(19)
C4 C5 C7 . 117.90(18)
C6 C5 C7 . 121.10(18)
C1 C6 C5 . 118.88(18)
C1 C6 C8 . 121.13(17)
C5 C6 C8 . 119.99(18)
O1 C7 C9 . 120.8(2)
O1 C7 C5 . 120.8(2)
C9 C7 C5 . 118.33(17)
O2 C8 C6 1 121.95(18)
O2 C8 C6 . 121.95(18)
O2 C8 C14 1 119.13(18)
O2 C8 C14 . 119.13(18)
C6 C8 C14 . 118.91(17)
C10 C9 C14 . 120.2(2)
C10 C9 C7 . 119.60(19)
C14 C9 C7 . 120.23(18)
C11 C10 C9 . 119.5(2)
C11 C10 H10 . 121.0(10)
C9 C10 H10 . 119.4(10)
C10 C11 C12 . 120.6(2)
C10 C11 H11 . 120.1(13)
C12 C11 H11 . 119.2(13)
C13 C12 C11 . 120.0(2)
C13 C12 H12 . 119.2(13)
C11 C12 H12 . 120.8(13)
C12 C13 C14 . 120.5(2)
C12 C13 H13 . 121.5(12)
C14 C13 H13 . 118.0(12)
C13 C14 C9 . 119.24(19)
C13 C14 C8 . 119.39(18)
C9 C14 C8 . 121.37(18)
C21 C15 C16 . 121.35(19)
C21 C15 C20 . 120.32(19)
C16 C15 C20 . 118.33(19)
C17 C16 C15 . 120.5(2)
C17 C16 H16 . 119.3(12)
C15 C16 H16 . 120.2(12)
C16 C17 C18 . 121.4(2)
C16 C17 H17 . 119.6(12)
C18 C17 H17 . 118.9(12)
C24 C18 C19 . 120.93(19)
C24 C18 C17 . 121.53(19)
C19 C18 C17 . 117.54(19)
C20 C19 C18 . 121.3(2)
C20 C19 H19 . 117.4(13)
C18 C19 H19 . 121.4(13)
C19 C20 C15 . 121.0(2)
C19 C20 H20 . 121.3(12)
C15 C20 H20 . 117.7(12)
C15 C21 C22 . 122.92(19)
C15 C21 C23 . 122.28(19)
C22 C21 C23 . 114.79(19)
N2 C22 C21 . 178.0(2)
N3 C23 C21 . 177.3(2)
C18 C24 C26 . 122.18(19)
C18 C24 C25 . 122.36(18)
C26 C24 C25 . 115.45(18)
N4 C25 C24 . 178.2(2)
N5 C26 C24 . 178.6(2)

loop_
_geom_bond_atom_site_label_1
_geom_bond_atom_site_label_2
_geom_bond_site_symmetry_2
_geom_bond_distance
N1 C1 . 1.351(3)
N1 HN1 . 0.93(3)
N1 HN2 . 1.02(3)
N2 C22 . 1.144(3)
N3 C23 . 1.141(3)
N4 C25 . 1.144(3)
N5 C26 . 1.140(3)
O1 C7 . 1.222(2)
O2 C8 . 1.234(2)
C1 C2 . 1.414(3)
C1 C6 . 1.417(3)
C2 C3 . 1.366(3)
C2 H2 . 1.00(2)
C3 C4 . 1.390(3)
C3 H3 . 0.97(2)
C4 C5 . 1.379(3)
C4 H4 . 0.98(2)
C5 C6 . 1.418(3)
C5 C7 . 1.485(3)
C6 C8 . 1.463(3)
C7 C9 . 1.481(3)
C8 O2 1 1.234(2)
C8 C14 . 1.485(3)
C9 C10 . 1.393(3)
C9 C14 . 1.398(3)
C10 C11 . 1.381(3)
C10 H10 . 1.055(19)
C11 C12 . 1.383(3)
C11 H11 . 1.00(2)
C12 C13 . 1.380(3)
C12 H12 . 1.00(2)
C13 C14 . 1.390(3)
C13 H13 . 0.96(2)
C15 C21 . 1.376(3)
C15 C16 . 1.436(3)
C15 C20 . 1.438(3)
C16 C17 . 1.347(3)
C16 H16 . 0.96(2)
C17 C18 . 1.441(3)
C17 H17 . 0.97(2)
C18 C24 . 1.373(3)
C18 C19 . 1.439(3)
C19 C20 . 1.340(3)
C19 H19 . 0.96(2)
C20 H20 . 0.98(2)
C21 C22 . 1.430(3)
C21 C23 . 1.437(3)
C24 C26 . 1.428(3)
C24 C25 . 1.431(3)

loop_
_geom_hbond_atom_site_label_D
_geom_hbond_atom_site_label_H
_geom_hbond_atom_site_label_A
_geom_hbond_site_symmetry_A
_geom_hbond_distance_DH
_geom_hbond_distance_HA
_geom_hbond_distance_DA
_geom_hbond_angle_DHA
N1 HN1 O2 1 0.93(3) 1.96(3) 2.654(3) 130(2)
N1 HN1 O2 3_665 0.93(3) 2.25(3) 3.019(3) 139(2)
N1 HN2 N3 3_655 1.02(3) 2.22(3) 3.229(3) 171(2)

loop_
_geom_torsion_atom_site_label_1
_geom_torsion_atom_site_label_2
_geom_torsion_atom_site_label_3
_geom_torsion_atom_site_label_4
_geom_torsion_site_symmetry_1
_geom_torsion_site_symmetry_4
_geom_torsion
N1 C1 C2 C3 . . -178.0(2)
C6 C1 C2 C3 . . 1.3(3)
C1 C2 C3 C4 . . -0.4(3)
C2 C3 C4 C5 . . -0.2(3)
C3 C4 C5 C6 . . 0.0(3)
C3 C4 C5 C7 . . -178.83(19)
N1 C1 C6 C5 . . 177.71(19)
C2 C1 C6 C5 . . -1.5(3)
N1 C1 C6 C8 . . -2.6(3)
C2 C1 C6 C8 . . 178.24(17)
C4 C5 C6 C1 . . 0.9(3)
C7 C5 C6 C1 . . 179.67(17)
C4 C5 C6 C8 . . -178.84(17)
C7 C5 C6 C8 . . -0.1(3)
C4 C5 C7 O1 . . -0.9(3)
C6 C5 C7 O1 . . -179.75(19)
C4 C5 C7 C9 . . 177.21(16)
C6 C5 C7 C9 . . -1.6(3)
O2 O2 C8 C6 1 . 0.00(9)
O2 O2 C8 C14 1 . 0.00(10)
C1 C6 C8 O2 . 1 3.2(3)
C5 C6 C8 O2 . 1 -177.04(18)
C1 C6 C8 O2 . . 3.2(3)
C5 C6 C8 O2 . . -177.04(18)
C1 C6 C8 C14 . . -177.26(17)
C5 C6 C8 C14 . . 2.5(3)
O1 C7 C9 C10 . . -0.3(3)
C5 C7 C9 C10 . . -178.49(17)
O1 C7 C9 C14 . . 178.94(19)
C5 C7 C9 C14 . . 0.8(3)
C14 C9 C10 C11 . . -0.5(3)
C7 C9 C10 C11 . . 178.78(18)
C9 C10 C11 C12 . . 0.6(3)
C10 C11 C12 C13 . . -0.6(3)
C11 C12 C13 C14 . . 0.3(3)
C12 C13 C14 C9 . . -0.2(3)
C12 C13 C14 C8 . . 179.16(18)
C10 C9 C14 C13 . . 0.3(3)
C7 C9 C14 C13 . . -179.00(17)
C10 C9 C14 C8 . . -179.07(17)
C7 C9 C14 C8 . . 1.7(3)
O2 C8 C14 C13 1 . -3.1(3)
O2 C8 C14 C13 . . -3.1(3)
C6 C8 C14 C13 . . 177.34(16)
O2 C8 C14 C9 1 . 176.20(17)
O2 C8 C14 C9 . . 176.20(17)
C6 C8 C14 C9 . . -3.3(3)
C21 C15 C16 C17 . . -179.88(19)
C20 C15 C16 C17 . . -0.1(3)
C15 C16 C17 C18 . . -0.4(3)
C16 C17 C18 C24 . . -179.60(19)
C16 C17 C18 C19 . . 0.4(3)
C24 C18 C19 C20 . . -179.88(19)
C17 C18 C19 C20 . . 0.1(3)
C18 C19 C20 C15 . . -0.6(3)
C21 C15 C20 C19 . . -179.6(2)
C16 C15 C20 C19 . . 0.6(3)
C16 C15 C21 C22 . . 176.89(18)
C20 C15 C21 C22 . . -2.9(3)
C16 C15 C21 C23 . . -1.7(3)
C20 C15 C21 C23 . . 178.58(18)
C19 C18 C24 C26 . . -2.7(3)
C17 C18 C24 C26 . . 177.26(18)
C19 C18 C24 C25 . . 178.53(18)
C17 C18 C24 C25 . . -1.5(3)
